data_4340720
loop_
_publ_author_name
'King, Amanda E.'
'Nippe, Michael'
'Atanasov, Mihail'
'Chantarojsiri, Teera'
'Wray, Curtis A.'
'Bill, Eckhard'
'Neese, Frank'
'Long, Jeffrey R.'
'Chang, Christopher J.'

_publ_section_title
;
 A Well-Defined Terminal Vanadium(III) Oxo Complex.
;
_journal_issue 21
_journal_name_full 'Inorganic chemistry'
_journal_page_first 11388
_journal_page_last 11395
_journal_paper_doi 10.1021/ic5010177
_journal_volume 53
_journal_year 2014
_chemical_absolute_configuration unk
_chemical_formula_moiety '2(C29 H25 N5 O V), 4(C F3 O3 S), 1.5(C4 H6 N2)'
_chemical_formula_sum 'C68 H59 F12 N13 O14 S4 V2'
_chemical_formula_weight 1740.43
_space_group_crystal_system orthorhombic
_space_group_IT_number 36
_space_group_name_Hall 'C 2c -2'
_space_group_name_H-M_alt 'C m c 21'
_symmetry_Int_Tables_number 36
_symmetry_space_group_name_Hall 'C 2c -2'
_symmetry_space_group_name_H-M 'C m c 21'
_atom_sites_solution_primary direct
_audit_creation_date 2014-04-07
_audit_creation_method
;
Olex2 1.2
(compiled 2014.03.20 svn.r2914 for OlexSys, GUI svn.r4816)
;
_cell_angle_alpha 90
_cell_angle_beta 90
_cell_angle_gamma 90
_cell_formula_units_Z 4
_cell_length_a 14.8802(5)
_cell_length_b 22.0171(7)
_cell_length_c 21.9728(7)
_cell_measurement_reflns_used 9445
_cell_measurement_temperature 100(2)
_cell_measurement_theta_max 25.3010
_cell_measurement_theta_min 2.4832
_cell_volume 7198.7(4)
_computing_molecular_graphics 'Olex2 (Dolomanov et al., 2009)'
_computing_publication_material 'Olex2 (Dolomanov et al., 2009)'
_computing_structure_refinement 'olex2.refine (Bourhis et al., 2013)'
_computing_structure_solution 'XS (Sheldrick, 2008)'
_diffrn_ambient_temperature 100.01
_diffrn_measured_fraction_theta_full 0.9848
_diffrn_measured_fraction_theta_max 0.9848
_diffrn_measurement_device_type 'Bruker APEX-II CCD'
_diffrn_measurement_method '\f and \w scans'
_diffrn_radiation_monochromator graphite
_diffrn_radiation_type MoK\a
_diffrn_radiation_wavelength 0.71073
_diffrn_reflns_av_R_equivalents 0.0234
_diffrn_reflns_av_unetI/netI 0.0154
_diffrn_reflns_limit_h_max 17
_diffrn_reflns_limit_h_min -17
_diffrn_reflns_limit_k_max 26
_diffrn_reflns_limit_k_min -26
_diffrn_reflns_limit_l_max 26
_diffrn_reflns_limit_l_min -26
_diffrn_reflns_number 46821
_diffrn_reflns_theta_full 25.3474
_diffrn_reflns_theta_max 25.35
_diffrn_reflns_theta_min 1.65
_diffrn_source 'fine-focus sealed tube'
_exptl_absorpt_coefficient_mu 0.482
_exptl_absorpt_correction_T_max 0.9183
_exptl_absorpt_correction_T_min 0.8931
_exptl_absorpt_correction_type multi-scan
_exptl_absorpt_process_details SADABS
_exptl_crystal_colour green
_exptl_crystal_density_diffrn 1.6057
_exptl_crystal_description block
_exptl_crystal_F_000 3558.7201
_exptl_crystal_size_max 0.24
_exptl_crystal_size_mid 0.2
_exptl_crystal_size_min 0.18
_refine_diff_density_max 0.3778
_refine_diff_density_min -0.4361
_refine_diff_density_rms 0.0443
_refine_ls_abs_structure_details 'Flack, H. D. (1983). Acta Cryst. A39, 876-881.'
_refine_ls_abs_structure_Flack -0.008(14)
_refine_ls_d_res_high 0.8301
_refine_ls_d_res_low 12.3286
_refine_ls_goodness_of_fit_ref 1.0557
_refine_ls_hydrogen_treatment mixed
_refine_ls_matrix_type full
_refine_ls_number_constraints 62
_refine_ls_number_parameters 578
_refine_ls_number_reflns 6732
_refine_ls_number_restraints 0
_refine_ls_restrained_S_all 1.0557
_refine_ls_R_factor_all 0.0272
_refine_ls_R_factor_gt 0.0263
_refine_ls_shift/su_max 0.0000
_refine_ls_shift/su_mean 0.0000
_refine_ls_structure_factor_coef Fsqd
_refine_ls_weighting_details 'w=1/[\s^2^(Fo^2^)+(0.0361P)^2^+7.5749P] where P=(Fo^2^+2Fc^2^)/3'
_refine_ls_weighting_scheme calc
_refine_ls_wR_factor_gt 0.0670
_refine_ls_wR_factor_ref 0.0679
_reflns_Friedel_coverage 0.969
_reflns_limit_h_max 17
_reflns_limit_h_min -17
_reflns_limit_k_max 26
_reflns_limit_k_min -26
_reflns_limit_l_max 26
_reflns_limit_l_min -26
_reflns_number_gt 6577
_reflns_number_total 6732
_reflns_threshold_expression I>=2u(I)
_cod_data_source_file ic5010177_si_002.cif
_cod_data_source_block comopound2
_cod_depositor_comments 'Adding full bibliography for 4340719--4340721.cif.'
_cod_database_code 4340720
_olex2_refinement_description
;
1. Fixed Uiso
 At 1.2 times of:
  All C(H) groups
 At 1.5 times of:
  All C(H,H,H) groups
2. Others
 Fixed Sof: F4(0.5) F4A(0.5) F5(0.5) O6(0.5) O7(0.5) O7A(0.5) H2Sa(0.5)
 H2Sb(0.5) H2Sc(0.5) H22a(0.5) H22b(0.5) H22c(0.5) H29a(0.5) H29b(0.5) H29c(0.5)
3.a Aromatic/amide H refined with riding coordinates:
 C1(H1), C2(H2), C3(H3), C4(H4), C6(H6), C7(H7), C8(H8), C9(H9), C14(H14),
 C15(H15), C16(H16), C17(H17), C18(H18), C19(H19), C24(H24), C25(H25), C26(H26),
  C31(H31), C32(H32), C33(H33), C34(H34)
3.b Idealised Me refined as rotating group:
 C2S(H2Sa,H2Sb,H2Sc), C4S(H4Sa,H4Sb,H4Sc), C12(H12a,H12b,H12c), C22(H22a,H22b,
 H22c), C29(H29a,H29b,H29c)
;

loop_
_space_group_symop_id
_space_group_symop_operation_xyz
1 x,y,z
2 -x,-y,z+1/2
3 -x,y,z
4 x,-y,z+1/2
5 x+1/2,y+1/2,z
6 -x+1/2,-y+1/2,z+1/2
7 -x+1/2,y+1/2,z
8 x+1/2,-y+1/2,z+1/2

loop_
_atom_site_label
_atom_site_type_symbol
_atom_site_fract_x
_atom_site_fract_y
_atom_site_fract_z
_atom_site_U_iso_or_equiv
_atom_site_adp_type
_atom_site_occupancy
_atom_site_site_symmetry_order
_atom_site_refinement_flags_posn
_atom_site_refinement_flags_adp
_atom_site_refinement_flags_occupancy
_atom_site_disorder_group
V1 V 1.0 0.73313(2) 0.40189(2) 0.01369(10) Uani 1.000000 2 S T P .
V2 V 0.5 0.86960(2) 0.26348(2) 0.01392(10) Uani 1.000000 2 S T P .
S1 S 0.23521(4) 0.47155(2) 0.61997(3) 0.02079(11) Uani 1.000000 1 . . . .
S2 S 0.5 0.76089(4) 0.62647(3) 0.02355(17) Uani 1.000000 2 S T P .
S3 S 0.5 0.50854(3) 0.37705(4) 0.02036(16) Uani 1.000000 2 S T P .
F1 F 0.40375(11) 0.44043(12) 0.61324(9) 0.0753(7) Uani 1.000000 1 . . . .
F2 F 0.38197(19) 0.53577(12) 0.61758(11) 0.1033(10) Uani 1.000000 1 . . . .
F3 F 0.36519(14) 0.48281(13) 0.69819(8) 0.0806(7) Uani 1.000000 1 . . . .
F4 F 0.5564(2) 0.67023(15) 0.56255(14) 0.0408(8) Uani 0.500000 1 . . . 1
F4A F 0.5687(2) 0.65120(15) 0.6075(2) 0.0547(11) Uani 0.500000 1 . . . 2
F5 F 0.5548(3) 0.65425(15) 0.65785(15) 0.0489(9) Uani 0.500000 1 . . . 1
F6 F 0.42861(13) 0.48869(10) 0.48362(8) 0.0601(5) Uani 1.000000 1 . . . .
F7 F 0.5 0.57208(10) 0.47769(11) 0.0674(9) Uani 1.000000 2 S T P .
O1 O 1.0 0.78671(9) 0.35337(9) 0.0221(5) Uani 1.000000 2 S T P .
O2 O 0.5 0.92005(9) 0.21115(9) 0.0192(4) Uani 1.000000 2 S T P .
O3 O 0.18884(16) 0.51853(10) 0.65244(9) 0.0521(6) Uani 1.000000 1 . . . .
O4 O 0.23137(11) 0.47683(7) 0.55480(7) 0.0257(3) Uani 1.000000 1 . . . .
O5 O 0.22103(15) 0.41185(9) 0.64314(9) 0.0464(5) Uani 1.000000 1 . . . .
O6 O 0.5375(3) 0.76301(16) 0.68834(14) 0.0384(9) Uani 0.500000 1 . . . 1
O7 O 0.5752(3) 0.7768(2) 0.58252(16) 0.0283(9) Uani 0.500000 1 . . . 1
O7A O 0.5793(3) 0.7860(2) 0.6148(2) 0.0444(11) Uani 0.500000 1 . . . 2
O8 O 0.5 0.44371(11) 0.36855(12) 0.0425(7) Uani 1.000000 2 S T P .
O9 O 0.58116(11) 0.53938(8) 0.35941(8) 0.0336(4) Uani 1.000000 1 . . . .
N1 N 0.89337(11) 0.76733(8) 0.45559(8) 0.0162(3) Uani 1.000000 1 . . . .
N1S N 1.0 0.54863(13) 0.33987(17) 0.0351(7) Uani 1.000000 2 S T P .
N2 N 0.89403(11) 0.68271(8) 0.36291(8) 0.0192(4) Uani 1.000000 1 . . . .
N2S N 0.7622(2) 0.29475(12) 0.34048(12) 0.0487(7) Uani 1.000000 1 . . . .
N3 N 1.0 0.65904(10) 0.47024(11) 0.0149(5) Uani 1.000000 2 S T P .
N4 N 0.40838(11) 0.81045(8) 0.22009(8) 0.0159(4) Uani 1.000000 1 . . . .
N5 N 0.40727(11) 0.91237(7) 0.32216(7) 0.0153(4) Uani 1.000000 1 . . . .
N6 N 0.5 0.79792(11) 0.33570(11) 0.0158(5) Uani 1.000000 2 S T P .
C1 C 0.88638(14) 0.82813(9) 0.46256(10) 0.0197(4) Uani 1.000000 1 . . . .
H1 H 0.93028(14) 0.85316(9) 0.44369(10) 0.0236(5) Uiso 1.000000 1 R . . .
C1S C 1.0 0.55384(15) 0.28797(19) 0.0301(8) Uani 1.000000 2 S T P .
C2 C 0.81960(15) 0.85560(10) 0.49528(10) 0.0219(5) Uani 1.000000 1 . . . .
H2 H 0.81860(15) 0.89842(10) 0.50058(10) 0.0262(5) Uiso 1.000000 1 R . . .
C2S C 1.0 0.56023(17) 0.22171(18) 0.0358(9) Uani 1.000000 2 S T P .
H2Sa H 1.055(9) 0.542(11) 0.2050(11) 0.0538(13) Uiso 0.500000 1 GR . . -1
H2Sb H 0.947(10) 0.540(11) 0.2048(11) 0.0538(13) Uiso 0.500000 1 GR . . -1
H2Sc H 0.998(19) 0.6034(4) 0.21096(18) 0.0538(13) Uiso 1.000000 1 GR . . -1
C3 C 0.75358(15) 0.81920(10) 0.52042(10) 0.0238(5) Uani 1.000000 1 . . . .
H3 H 0.70634(15) 0.83655(10) 0.54374(10) 0.0286(6) Uiso 1.000000 1 R . . .
C3S C 0.7083(2) 0.32089(14) 0.31444(14) 0.0416(7) Uani 1.000000 1 . . . .
C4 C 0.75745(15) 0.75720(11) 0.51107(11) 0.0241(5) Uani 1.000000 1 . . . .
H4 H 0.71145(15) 0.73179(11) 0.52689(11) 0.0289(6) Uiso 1.000000 1 R . . .
C4S C 0.6397(2) 0.35416(13) 0.28038(14) 0.0468(8) Uani 1.000000 1 . . . .
H4Sa H 0.6687(2) 0.3807(8) 0.2505(7) 0.0702(11) Uiso 1.000000 1 GR . . .
H4Sb H 0.6004(10) 0.32529(14) 0.2593(8) 0.0702(11) Uiso 1.000000 1 GR . . .
H4Sc H 0.6039(10) 0.3788(8) 0.30855(19) 0.0702(11) Uiso 1.000000 1 GR . . .
C5 C 0.82811(14) 0.73190(9) 0.47873(10) 0.0186(4) Uani 1.000000 1 . . . .
C6 C 0.88875(17) 0.68085(10) 0.30152(10) 0.0257(5) Uani 1.000000 1 . . . .
H6 H 0.93187(17) 0.70273(10) 0.27838(10) 0.0309(6) Uiso 1.000000 1 R . . .
C7 C 0.82356(18) 0.64860(10) 0.27122(13) 0.0357(6) Uani 1.000000 1 . . . .
H7 H 0.82272(18) 0.64698(10) 0.22802(13) 0.0429(7) Uiso 1.000000 1 R . . .
C8 C 0.75939(19) 0.61866(11) 0.30513(14) 0.0394(7) Uani 1.000000 1 . . . .
H8 H 0.71386(19) 0.59562(11) 0.28549(14) 0.0473(9) Uiso 1.000000 1 R . . .
C9 C 0.76177(16) 0.62235(10) 0.36722(14) 0.0343(6) Uani 1.000000 1 . . . .
H9 H 0.71667(16) 0.60282(10) 0.39075(14) 0.0412(7) Uiso 1.000000 1 R . . .
C10 C 0.83032(14) 0.65476(9) 0.39625(11) 0.0217(4) Uani 1.000000 1 . . . .
C11 C 0.83343(13) 0.66303(9) 0.46558(10) 0.0204(4) Uani 1.000000 1 . . . .
C12 C 0.75281(16) 0.63060(11) 0.49437(13) 0.0329(6) Uani 1.000000 1 . . . .
H12a H 0.7523(7) 0.6382(7) 0.53832(18) 0.0494(9) Uiso 1.000000 1 GR . . .
H12b H 0.69710(17) 0.6461(6) 0.4763(6) 0.0494(9) Uiso 1.000000 1 GR . . .
H12c H 0.7575(7) 0.58684(14) 0.4869(7) 0.0494(9) Uiso 1.000000 1 GR . . .
C13 C 0.92182(14) 0.63661(9) 0.49159(9) 0.0172(4) Uani 1.000000 1 . . . .
C14 C 0.91998(15) 0.59170(9) 0.53612(10) 0.0235(5) Uani 1.000000 1 . . . .
H14 H 0.86434(15) 0.57638(9) 0.55075(10) 0.0282(6) Uiso 1.000000 1 R . . .
C15 C 1.0 0.56979(14) 0.55865(15) 0.0267(7) Uani 1.000000 2 S T P .
H15 H 1.0 0.53967(14) 0.58961(15) 0.0320(8) Uiso 1.000000 2 RS T P .
C16 C 0.33990(14) 0.83542(10) 0.18830(9) 0.0205(4) Uani 1.000000 1 . . . .
H16 H 0.33758(14) 0.87836(10) 0.18439(9) 0.0246(5) Uiso 1.000000 1 R . . .
C17 C 0.27354(15) 0.80131(11) 0.16141(10) 0.0253(5) Uani 1.000000 1 . . . .
H17 H 0.22503(15) 0.82040(11) 0.14082(10) 0.0304(6) Uiso 1.000000 1 R . . .
C18 C 0.27861(15) 0.73936(11) 0.16484(10) 0.0256(5) Uani 1.000000 1 . . . .
H18 H 0.23279(15) 0.71484(11) 0.14745(10) 0.0307(6) Uiso 1.000000 1 R . . .
C19 C 0.35110(15) 0.71281(10) 0.19388(10) 0.0215(4) Uani 1.000000 1 . . . .
H19 H 0.35662(15) 0.66984(10) 0.19509(10) 0.0258(5) Uiso 1.000000 1 R . . .
C20 C 0.41603(13) 0.74926(9) 0.22137(9) 0.0173(4) Uani 1.000000 1 . . . .
C21 C 0.5 0.72223(13) 0.25214(13) 0.0171(6) Uani 1.000000 2 S T P .
C22 C 0.5 0.65278(14) 0.24419(15) 0.0234(7) Uani 1.000000 2 S T P .
H22a H 0.4428(14) 0.6362(3) 0.259(2) 0.0351(10) Uiso 0.500000 1 GR . . -1
H22b H 0.508(4) 0.64277(14) 0.2010(3) 0.0351(10) Uiso 1.000000 1 GR . . -1
H22c H 0.549(2) 0.6352(3) 0.268(2) 0.0351(10) Uiso 0.500000 1 GR . . -1
C23 C 0.5 0.73793(13) 0.32028(13) 0.0168(6) Uani 1.000000 2 S T P .
C24 C 0.5 0.69284(14) 0.36444(15) 0.0262(7) Uani 1.000000 2 S T P .
H24 H 0.5 0.65120(14) 0.35314(15) 0.0315(8) Uiso 1.000000 2 RS T P .
C25 C 0.5 0.70937(16) 0.42478(16) 0.0335(8) Uani 1.000000 2 S T P .
H25 H 0.5 0.67902(16) 0.45550(16) 0.0402(10) Uiso 1.000000 2 RS T P .
C26 C 0.5 0.76986(15) 0.44077(15) 0.0278(7) Uani 1.000000 2 S T P .
H26 H 0.5 0.78161(15) 0.48237(15) 0.0334(9) Uiso 1.000000 2 RS T P .
C27 C 0.5 0.81327(14) 0.39510(14) 0.0191(6) Uani 1.000000 2 S T P .
C28 C 0.5 0.88163(13) 0.41047(13) 0.0184(6) Uani 1.000000 2 S T P .
C29 C 0.5 0.89032(15) 0.48015(14) 0.0245(7) Uani 1.000000 2 S T P .
H29a H 0.445(5) 0.873(7) 0.4973(9) 0.0367(10) Uiso 0.500000 1 GR . . -1
H29b H 0.552(6) 0.870(7) 0.4977(8) 0.0367(10) Uiso 0.500000 1 GR . . -1
H29c H 0.502(12) 0.9338(4) 0.48969(15) 0.0367(10) Uiso 1.000000 1 GR . . -1
C30 C 0.41548(14) 0.91172(9) 0.38321(9) 0.0175(4) Uani 1.000000 1 . . . .
C31 C 0.35029(15) 0.93840(9) 0.41989(10) 0.0211(4) Uani 1.000000 1 . . . .
H31 H 0.35656(15) 0.93775(9) 0.46291(10) 0.0254(5) Uiso 1.000000 1 R . . .
C32 C 0.27631(15) 0.96587(10) 0.39351(11) 0.0237(5) Uani 1.000000 1 . . . .
H32 H 0.23034(15) 0.98281(10) 0.41824(11) 0.0284(6) Uiso 1.000000 1 R . . .
C33 C 0.26995(15) 0.96842(9) 0.33094(11) 0.0216(5) Uani 1.000000 1 . . . .
H33 H 0.22039(15) 0.98772(9) 0.31174(11) 0.0259(5) Uiso 1.000000 1 R . . .
C34 C 0.33756(14) 0.94216(9) 0.29707(10) 0.0183(4) Uani 1.000000 1 . . . .
H34 H 0.33481(14) 0.94525(9) 0.25398(10) 0.0220(5) Uiso 1.000000 1 R . . .
C35 C 0.3529(2) 0.48416(15) 0.63753(13) 0.0485(8) Uani 1.000000 1 . . . .
C36 C 0.5 0.67976(16) 0.61307(16) 0.0313(8) Uani 1.000000 2 S T P .
C37 C 0.5 0.51516(15) 0.45967(16) 0.0277(7) Uani 1.000000 2 S T P .

loop_
_atom_site_aniso_label
_atom_site_aniso_U_11
_atom_site_aniso_U_22
_atom_site_aniso_U_33
_atom_site_aniso_U_12
_atom_site_aniso_U_13
_atom_site_aniso_U_23
V1 0.0176(2) 0.0109(2) 0.0126(2) -0.000000 -0.000000 0.00018(19)
V2 0.0163(2) 0.0124(2) 0.0130(2) -0.000000 -0.000000 0.00160(19)
S1 0.0252(2) 0.0205(3) 0.0167(2) 0.0059(2) 0.0026(2) -0.0004(2)
S2 0.0321(4) 0.0227(4) 0.0158(4) -0.000000 -0.000000 -0.0012(3)
S3 0.0203(3) 0.0157(4) 0.0251(4) -0.000000 -0.000000 -0.0000(3)
F1 0.0274(8) 0.148(2) 0.0508(12) 0.0233(11) 0.0026(8) 0.0047(13)
F2 0.122(2) 0.112(2) 0.0765(15) -0.0948(18) -0.0084(15) 0.0054(14)
F3 0.0598(12) 0.154(2) 0.0284(10) -0.0142(14) -0.0190(9) -0.0051(12)
F4 0.0468(18) 0.0436(19) 0.0320(17) 0.0168(15) 0.0108(15) -0.0110(14)
F4A 0.0289(16) 0.0302(18) 0.105(4) 0.0074(14) -0.011(2) -0.020(2)
F5 0.070(2) 0.0365(18) 0.041(2) 0.0204(16) -0.0048(18) 0.0078(15)
F6 0.0617(11) 0.0844(14) 0.0344(9) -0.0289(10) 0.0147(8) 0.0070(9)
F7 0.141(3) 0.0239(12) 0.0370(14) -0.000000 -0.000000 -0.0101(10)
O1 0.0296(11) 0.0171(10) 0.0197(11) -0.000000 -0.000000 0.0006(9)
O2 0.0242(11) 0.0172(10) 0.0164(11) -0.000000 -0.000000 0.0024(8)
O3 0.0721(15) 0.0545(13) 0.0297(10) 0.0400(11) 0.0003(10) -0.0110(9)
O4 0.0324(8) 0.0261(8) 0.0185(8) 0.0091(7) -0.0021(6) -0.0025(6)
O5 0.0705(14) 0.0304(10) 0.0384(11) -0.0111(9) 0.0150(10) 0.0092(8)
O6 0.060(2) 0.037(2) 0.0182(17) -0.0048(16) -0.0034(15) -0.0033(14)
O7 0.0299(19) 0.035(2) 0.019(2) -0.0108(15) 0.0033(19) 0.0002(18)
O7A 0.0199(19) 0.049(3) 0.064(3) -0.0072(17) -0.001(3) 0.005(3)
O8 0.0715(19) 0.0198(12) 0.0360(15) -0.000000 -0.000000 -0.0061(11)
O9 0.0217(8) 0.0429(10) 0.0362(10) -0.0021(7) 0.0025(7) 0.0087(8)
N1 0.0175(8) 0.0148(8) 0.0162(9) 0.0009(7) -0.0024(7) -0.0002(7)
N1S 0.0346(16) 0.0196(14) 0.051(2) -0.000000 -0.000000 0.0027(14)
N2 0.0227(9) 0.0136(8) 0.0212(9) 0.0055(7) -0.0071(7) -0.0034(7)
N2S 0.0605(18) 0.0413(15) 0.0445(15) -0.0235(14) 0.0208(14) -0.0065(12)
N3 0.0197(11) 0.0121(11) 0.0130(11) -0.000000 -0.000000 -0.0039(9)
N4 0.0161(8) 0.0163(9) 0.0152(8) 0.0004(7) 0.0014(7) 0.0010(7)
N5 0.0190(8) 0.0099(8) 0.0170(9) -0.0018(6) 0.0011(7) 0.0001(6)
N6 0.0145(11) 0.0170(12) 0.0158(12) -0.000000 -0.000000 0.0009(10)
C1 0.0214(10) 0.0160(10) 0.0217(11) 0.0012(8) -0.0031(8) -0.0013(8)
C1S 0.0197(16) 0.0137(15) 0.057(3) -0.000000 -0.000000 -0.0009(15)
C2 0.0279(11) 0.0174(10) 0.0203(11) 0.0031(9) -0.0042(9) -0.0033(8)
C2S 0.037(2) 0.0235(19) 0.047(2) -0.000000 -0.000000 -0.0053(16)
C3 0.0243(11) 0.0238(11) 0.0233(11) 0.0079(9) 0.0039(9) 0.0016(9)
C3S 0.0473(17) 0.0351(16) 0.0424(16) -0.0253(14) 0.0248(15) -0.0186(13)
C4 0.0194(10) 0.0245(12) 0.0284(12) 0.0026(9) 0.0052(9) 0.0041(9)
C4S 0.0404(15) 0.0419(15) 0.058(2) -0.0170(13) 0.0222(13) -0.0174(13)
C5 0.0181(10) 0.0176(10) 0.0202(10) 0.0025(8) -0.0014(8) 0.0003(8)
C6 0.0341(13) 0.0213(11) 0.0218(12) 0.0127(9) -0.0106(9) -0.0054(9)
C7 0.0484(14) 0.0218(11) 0.0370(14) 0.0170(11) -0.0284(13) -0.0121(11)
C8 0.0455(16) 0.0141(11) 0.0587(18) 0.0046(11) -0.0366(14) -0.0077(11)
C9 0.0266(12) 0.0142(11) 0.0622(18) 0.0000(9) -0.0187(12) 0.0006(11)
C10 0.0199(10) 0.0107(9) 0.0345(12) 0.0035(8) -0.0073(9) -0.0019(9)
C11 0.0178(10) 0.0140(10) 0.0296(12) -0.0004(8) 0.0028(9) 0.0007(9)
C12 0.0210(11) 0.0192(12) 0.0586(18) -0.0011(9) 0.0102(11) 0.0017(11)
C13 0.0203(10) 0.0134(9) 0.0180(11) -0.0003(8) 0.0016(8) -0.0033(8)
C14 0.0294(11) 0.0161(10) 0.0252(11) -0.0019(9) 0.0105(9) 0.0019(9)
C15 0.0428(19) 0.0157(15) 0.0216(16) -0.000000 -0.000000 0.0037(13)
C16 0.0215(10) 0.0231(11) 0.0169(10) 0.0030(9) -0.0004(8) -0.0006(8)
C17 0.0217(11) 0.0327(13) 0.0216(12) 0.0044(9) -0.0039(9) -0.0008(10)
C18 0.0218(11) 0.0337(13) 0.0212(12) -0.0085(9) 0.0011(9) -0.0016(10)
C19 0.0242(11) 0.0206(11) 0.0196(11) -0.0057(9) 0.0023(9) -0.0004(9)
C20 0.0181(10) 0.0179(10) 0.0158(10) -0.0001(8) 0.0036(8) 0.0003(8)
C21 0.0194(13) 0.0131(14) 0.0187(16) -0.000000 -0.000000 0.0000(11)
C22 0.0276(16) 0.0123(14) 0.0303(17) -0.000000 -0.000000 0.0010(12)
C23 0.0160(13) 0.0148(14) 0.0197(16) -0.000000 -0.000000 0.0024(11)
C24 0.0404(18) 0.0121(14) 0.0261(17) -0.000000 -0.000000 0.0034(13)
C25 0.051(2) 0.0244(18) 0.0257(18) -0.000000 -0.000000 0.0094(14)
C26 0.046(2) 0.0219(17) 0.0153(16) -0.000000 -0.000000 0.0034(13)
C27 0.0203(14) 0.0188(15) 0.0183(15) -0.000000 -0.000000 0.0016(12)
C28 0.0252(15) 0.0151(13) 0.0150(15) -0.000000 -0.000000 0.0024(12)
C29 0.0339(17) 0.0245(16) 0.0151(15) -0.000000 -0.000000 -0.0020(13)
C30 0.0215(10) 0.0133(9) 0.0178(10) -0.0014(8) 0.0004(8) 0.0014(8)
C31 0.0296(11) 0.0162(10) 0.0176(10) -0.0024(9) 0.0063(9) -0.0013(8)
C32 0.0249(11) 0.0169(10) 0.0292(13) 0.0011(9) 0.0086(9) -0.0005(9)
C33 0.0205(10) 0.0141(10) 0.0302(12) 0.0005(8) 0.0024(9) 0.0008(9)
C34 0.0214(10) 0.0133(10) 0.0202(11) -0.0014(8) -0.0028(8) 0.0014(8)
C35 0.0449(16) 0.068(2) 0.0321(16) -0.0190(15) -0.0100(13) 0.0025(14)
C36 0.0373(19) 0.0304(19) 0.0263(19) -0.000000 -0.000000 -0.0000(15)
C37 0.0319(17) 0.0200(16) 0.0313(19) -0.000000 -0.000000 0.0006(14)

loop_
_atom_type_symbol
_atom_type_scat_dispersion_real
_atom_type_scat_dispersion_imag
_atom_type_scat_Cromer_Mann_a1
_atom_type_scat_Cromer_Mann_a2
_atom_type_scat_Cromer_Mann_a3
_atom_type_scat_Cromer_Mann_a4
_atom_type_scat_Cromer_Mann_b1
_atom_type_scat_Cromer_Mann_b2
_atom_type_scat_Cromer_Mann_b3
_atom_type_scat_Cromer_Mann_b4
_atom_type_scat_Cromer_Mann_c
_atom_type_scat_source
_atom_type_scat_dispersion_source
C 0.00347 0.00161 2.31000 1.02000 1.58860 0.86500 20.84390 10.20750 0.56870 51.65120 0.215599998832 'International Tables Volume C Table 6.1.1.4 (pp. 500-502)' 'Henke, Gullikson and Davis, At. Data and Nucl. Data Tables, 1993, 54, 2'
F 0.01794 0.01033 3.53920 2.64120 1.51700 1.02430 10.28250 4.29440 0.26150 26.14760 0.277599990368 'International Tables Volume C Table 6.1.1.4 (pp. 500-502)' 'Henke, Gullikson and Davis, At. Data and Nucl. Data Tables, 1993, 54, 2'
H 0.00000 0.00000 0.49300 0.32291 0.14019 0.04081 10.51090 26.12570 3.14236 57.79970 0.0030380000826 'International Tables Volume C Table 6.1.1.4 (pp. 500-502)' 'Henke, Gullikson and Davis, At. Data and Nucl. Data Tables, 1993, 54, 2'
O 0.01158 0.00611 3.04850 2.28680 1.54630 0.86700 13.27710 5.70110 0.32390 32.90890 0.250800013542 'International Tables Volume C Table 6.1.1.4 (pp. 500-502)' 'Henke, Gullikson and Davis, At. Data and Nucl. Data Tables, 1993, 54, 2'
N 0.00653 0.00323 12.21260 3.13220 2.01250 1.16630 0.00570 9.89330 28.99750 0.58260 -11.5290002823 'International Tables Volume C Table 6.1.1.4 (pp. 500-502)' 'Henke, Gullikson and Davis, At. Data and Nucl. Data Tables, 1993, 54, 2'
S 0.12424 0.12443 6.90530 5.20340 1.43790 1.58630 1.46790 22.21510 0.25360 56.17200 0.866900026798 'International Tables Volume C Table 6.1.1.4 (pp. 500-502)' 'Henke, Gullikson and Davis, At. Data and Nucl. Data Tables, 1993, 54, 2'
V 0.31844 0.54361 10.29710 7.35110 2.07030 2.05710 6.86570 0.43850 26.89380 102.47800 1.21990001202 'International Tables Volume C Table 6.1.1.4 (pp. 500-502)' 'Henke, Gullikson and Davis, At. Data and Nucl. Data Tables, 1993, 54, 2'

loop_
_geom_angle_atom_site_label_1
_geom_angle_atom_site_label_2
_geom_angle_atom_site_label_3
_geom_angle
_geom_angle_site_symmetry_1
_geom_angle_site_symmetry_3
N1 V1 O1 96.31(7) . .
N1 V1 O1 96.31(7) 3_755 .
N1 V1 N1 97.16(9) 3_755 .
N2 V1 O1 96.79(7) . .
N2 V1 O1 96.79(7) 3_755 .
N2 V1 N1 166.90(7) . 3_755
N2 V1 N1 81.56(7) 3_755 3_755
N2 V1 N1 81.56(7) . .
N2 V1 N1 166.90(7) 3_755 .
N2 V1 N2 96.71(9) 3_755 .
N3 V1 O1 179.47(10) . .
N3 V1 N1 83.34(6) . 3_755
N3 V1 N1 83.34(6) . .
N3 V1 N2 83.56(6) . .
N3 V1 N2 83.56(6) . 3_755
N4 V2 O2 95.96(7) 3_655 .
N4 V2 O2 95.96(7) . .
N4 V2 N4 80.37(9) . 3_655
N5 V2 O2 97.43(7) . .
N5 V2 O2 97.43(7) 3_655 .
N5 V2 N4 166.59(7) 3_655 .
N5 V2 N4 97.40(6) 3_655 3_655
N5 V2 N4 97.40(6) . .
N5 V2 N4 166.59(7) . 3_655
N5 V2 N5 81.67(9) . 3_655
N6 V2 O2 179.17(10) . .
N6 V2 N4 83.41(7) . .
N6 V2 N4 83.41(7) . 3_655
N6 V2 N5 83.19(6) . 3_655
N6 V2 N5 83.19(6) . .
O4 S1 O3 114.71(11) . .
O5 S1 O3 114.61(13) . .
O5 S1 O4 115.12(11) . .
C35 S1 O3 104.38(15) . .
C35 S1 O4 103.75(12) . .
C35 S1 O5 102.01(14) . .
O6 S2 O6 44.6(3) 3_655 .
O7 S2 O6 149.3(2) 3_655 .
O7 S2 O6 107.5(2) 3_655 3_655
O7 S2 O6 149.3(2) . 3_655
O7 S2 O6 107.5(2) . .
O7 S2 O7 94.9(3) 3_655 .
O7A S2 O7A 125.3(4) 3_655 .
O9 S3 O8 115.66(9) . .
O9 S3 O8 115.66(9) 3_655 .
O9 S3 O9 114.16(15) 3_655 .
C37 S3 O8 102.05(15) . .
C37 S3 O9 103.35(9) . 3_655
C37 S3 O9 103.35(9) . .
C1 N1 V1 118.25(14) . .
C5 N1 V1 123.07(14) . .
C5 N1 C1 118.43(18) . .
C6 N2 V1 117.67(16) . .
C10 N2 V1 123.06(14) . .
C10 N2 C6 119.2(2) . .
C13 N3 V1 120.34(12) 3_755 .
C13 N3 V1 120.34(12) . .
C13 N3 C13 119.3(2) 3_755 .
C16 N4 V2 117.95(14) . 3_655
C20 N4 V2 123.40(13) . 3_655
C20 N4 C16 118.63(18) . .
C30 N5 V2 122.98(14) . 3_655
C34 N5 V2 118.12(14) . 3_655
C34 N5 C30 118.89(18) . .
C23 N6 V2 120.45(19) . .
C27 N6 V2 120.63(19) . .
C27 N6 C23 118.9(2) . .
H1 C1 N1 118.19(12) . .
C2 C1 N1 123.6(2) . .
C2 C1 H1 118.19(13) . .
C2S C1S N1S 179.8(4) . .
H2 C2 C1 120.99(13) . .
C3 C2 C1 118.0(2) . .
C3 C2 H2 120.99(13) . .
H2Sa C2S C1S 109.5 . .
H2Sa C2S C1S 109.5 3_755 .
H2Sa C2S H2Sa 112(27) . 3_755
H2Sb C2S C1S 109.5 . .
H2Sb C2S C1S 109.5 3_755 .
H2Sb C2S H2Sa 109.5 . .
H2Sb C2S H2Sa 3.1 3_755 .
H2Sb C2S H2Sa 3.1 . 3_755
H2Sb C2S H2Sa 109.5 3_755 3_755
H2Sb C2S H2Sb 107(28) 3_755 .
H2Sc C2S C1S 109.5 . .
H2Sc C2S H2Sa 106.8 . 3_755
H2Sc C2S H2Sa 109.5 . .
H2Sc C2S H2Sb 109.5 . .
H2Sc C2S H2Sb 112.1 . 3_755
H3 C3 C2 120.54(13) . .
C4 C3 C2 118.9(2) . .
C4 C3 H3 120.54(13) . .
C4S C3S N2S 179.3(3) . .
H4 C4 C3 119.84(13) . .
C5 C4 C3 120.3(2) . .
C5 C4 H4 119.84(13) . .
H4Sa C4S C3S 109.5 . .
H4Sb C4S C3S 109.5 . .
H4Sb C4S H4Sa 109.5 . .
H4Sc C4S C3S 109.5 . .
H4Sc C4S H4Sa 109.5 . .
H4Sc C4S H4Sb 109.5 . .
C4 C5 N1 120.55(19) . .
C11 C5 N1 117.47(18) . .
C11 C5 C4 121.93(19) . .
H6 C6 N2 118.65(14) . .
C7 C6 N2 122.7(2) . .
C7 C6 H6 118.65(17) . .
H7 C7 C6 120.85(17) . .
C8 C7 C6 118.3(2) . .
C8 C7 H7 120.85(14) . .
H8 C8 C7 120.23(14) . .
C9 C8 C7 119.5(2) . .
C9 C8 H8 120.23(16) . .
H9 C9 C8 119.86(16) . .
C10 C9 C8 120.3(3) . .
C10 C9 H9 119.86(16) . .
C9 C10 N2 119.9(2) . .
C11 C10 N2 117.68(18) . .
C11 C10 C9 122.3(2) . .
C10 C11 C5 107.47(17) . .
C12 C11 C5 109.86(17) . .
C12 C11 C10 109.33(19) . .
C13 C11 C5 110.07(17) . .
C13 C11 C10 110.34(17) . .
C13 C11 C12 109.74(18) . .
H12a C12 C11 109.5 . .
H12b C12 C11 109.5 . .
H12b C12 H12a 109.5 . .
H12c C12 C11 109.5 . .
H12c C12 H12a 109.5 . .
H12c C12 H12b 109.5 . .
C11 C13 N3 117.86(18) . .
C14 C13 N3 121.47(19) . .
C14 C13 C11 120.66(18) . .
H14 C14 C13 120.50(12) . .
C15 C14 C13 119.0(2) . .
C15 C14 H14 120.50(14) . .
C14 C15 C14 119.7(3) 3_755 .
H15 C15 C14 120.14(14) . .
H15 C15 C14 120.14(14) . 3_755
H16 C16 N4 118.61(12) . .
C17 C16 N4 122.8(2) . .
C17 C16 H16 118.61(13) . .
H17 C17 C16 120.61(13) . .
C18 C17 C16 118.8(2) . .
C18 C17 H17 120.61(13) . .
H18 C18 C17 120.33(13) . .
C19 C18 C17 119.3(2) . .
C19 C18 H18 120.33(13) . .
H19 C19 C18 120.09(13) . .
C20 C19 C18 119.8(2) . .
C20 C19 H19 120.09(12) . .
C19 C20 N4 120.42(19) . .
C21 C20 N4 117.53(18) 3_655 .
C21 C20 C19 122.02(19) 3_655 .
C20 C21 C20 108.4(2) . 3_655
C22 C21 C20 109.51(16) . 3_655
C22 C21 C20 109.51(16) . .
C23 C21 C20 109.92(15) . 3_655
C23 C21 C20 109.92(15) . .
C23 C21 C22 109.5(2) . .
H22a C22 C21 109.5 3_655 .
H22a C22 C21 109.5 . .
H22a C22 H22a 121(5) . 3_655
H22b C22 C21 109.5 . .
H22b C22 H22a 109.5 . .
H22b C22 H22a 97.3 . 3_655
H22c C22 C21 109.5 3_655 .
H22c C22 C21 109.5 . .
H22c C22 H22a 13.6 3_655 .
H22c C22 H22a 109.5 . .
H22c C22 H22a 109.5 3_655 3_655
H22c C22 H22a 13.6 . 3_655
H22c C22 H22b 120.7 3_655 .
H22c C22 H22b 109.5 . .
H22c C22 H22c 97(5) 3_655 .
C21 C23 N6 117.4(2) . .
C24 C23 N6 121.3(3) . .
C24 C23 C21 121.3(3) . .
H24 C24 C23 120.50(18) . .
C25 C24 C23 119.0(3) . .
C25 C24 H24 120.50(19) . .
H25 C25 C24 119.93(19) . .
C26 C25 C24 120.1(3) . .
C26 C25 H25 119.93(19) . .
H26 C26 C25 120.59(19) . .
C27 C26 C25 118.8(3) . .
C27 C26 H26 120.59(19) . .
C26 C27 N6 121.9(3) . .
C28 C27 N6 117.2(3) . .
C28 C27 C26 121.0(3) . .
C29 C28 C27 109.8(2) . .
C30 C28 C27 109.51(16) 3_655 .
C30 C28 C27 109.51(16) . .
C30 C28 C29 109.39(16) 3_655 .
C30 C28 C29 109.39(16) . .
C30 C28 C30 109.2(2) . 3_655
H29a C29 C28 109.5 . .
H29a C29 C28 109.5 3_655 .
H29a C29 H29a 113(16) . 3_655
H29b C29 C28 109.5 . .
H29b C29 C28 109.5 3_655 .
H29b C29 H29a 109.5 . .
H29b C29 H29a 4.3 3_655 .
H29b C29 H29a 4.3 . 3_655
H29b C29 H29a 109.5 3_655 3_655
H29b C29 H29b 106(17) 3_655 .
H29c C29 C28 109.5 . .
H29c C29 H29a 105.7 . 3_655
H29c C29 H29a 109.5 . .
H29c C29 H29b 109.5 . .
H29c C29 H29b 113.2 . 3_655
C28 C30 N5 117.73(19) 3_655 .
C31 C30 N5 120.61(19) . .
C31 C30 C28 121.7(2) . 3_655
H31 C31 C30 120.11(13) . .
C32 C31 C30 119.8(2) . .
C32 C31 H31 120.11(13) . .
H32 C32 C31 120.33(13) . .
C33 C32 C31 119.3(2) . .
C33 C32 H32 120.33(13) . .
H33 C33 C32 120.95(13) . .
C34 C33 C32 118.1(2) . .
C34 C33 H33 120.95(13) . .
C33 C34 N5 123.1(2) . .
H34 C34 N5 118.46(12) . .
H34 C34 C33 118.46(13) . .
F1 C35 S1 110.6(2) . .
F2 C35 S1 112.7(2) . .
F2 C35 F1 108.0(3) . .
F3 C35 S1 109.8(2) . .
F3 C35 F1 107.6(3) . .
F3 C35 F2 108.1(3) . .
F4 C36 F4 73.2(3) 3_655 .
F4A C36 F4A 115.8(4) 3_655 .
F5 C36 F4 98.5(2) . .
F5 C36 F4 147.6(3) 3_655 .
F5 C36 F4 147.6(3) . 3_655
F5 C36 F4 98.5(2) 3_655 3_655
F5 C36 F5 71.5(4) 3_655 .
F6 C37 S3 111.20(18) 3_655 .
F6 C37 S3 111.20(18) . .
F6 C37 F6 107.1(3) 3_655 .
F7 C37 S3 112.1(2) . .
F7 C37 F6 107.5(2) . 3_655
F7 C37 F6 107.5(2) . .

loop_
_geom_bond_atom_site_label_1
_geom_bond_atom_site_label_2
_geom_bond_distance
_geom_bond_site_symmetry_2
V1 O1 1.590(2) .
V1 N1 2.1160(17) .
V1 N1 2.1160(17) 3_755
V1 N2 2.1101(17) .
V1 N2 2.1101(17) 3_755
V1 N3 2.217(2) .
V2 O2 1.599(2) .
V2 N4 2.1127(17) .
V2 N4 2.1127(17) 3_655
V2 N5 2.1103(17) .
V2 N5 2.1103(17) 3_655
V2 N6 2.238(2) .
S1 O3 1.4336(18) .
S1 O4 1.4378(17) .
S1 O5 1.4252(19) .
S1 C35 1.815(3) .
S2 O6 1.470(3) .
S2 O6 1.470(3) 3_655
S2 O7 1.519(4) .
S2 O7 1.519(4) 3_655
S2 O7A 1.329(4) 3_655
S2 O7A 1.329(4) .
S2 C36 1.810(4) .
S3 O8 1.439(2) .
S3 O9 1.4386(17) .
S3 O9 1.4386(17) 3_655
S3 C37 1.821(4) .
F1 C35 1.336(4) .
F2 C35 1.292(4) .
F3 C35 1.346(3) .
F4 F4 1.678(7) 3_655
F4 C36 1.407(4) .
F4A C36 1.206(4) .
F5 F5 1.630(8) 3_655
F5 C36 1.396(4) .
F6 C37 1.321(3) .
F7 C37 1.314(4) .
O6 O6 1.115(8) 3_655
N1 C1 1.351(3) .
N1 C5 1.345(3) .
N1S C1S 1.146(5) .
N2 C6 1.352(3) .
N2 C10 1.347(3) .
N2S C3S 1.141(4) .
N3 C13 1.348(2) 3_755
N3 C13 1.348(2) .
N4 C16 1.352(3) .
N4 C20 1.352(3) .
N5 C30 1.347(3) .
N5 C34 1.345(3) .
N6 C23 1.363(4) .
N6 C27 1.348(4) .
C1 H1 0.9500 .
C1 C2 1.368(3) .
C1S C2S 1.463(6) .
C2 H2 0.9500 .
C2 C3 1.383(3) .
C2S H2Sa 0.9800 .
C2S H2Sa 0.9800 3_755
C2S H2Sb 0.9800 .
C2S H2Sb 0.9800 3_755
C2S H2Sc 0.9800 .
C3 H3 0.9500 .
C3 C4 1.382(3) .
C3S C4S 1.462(5) .
C4 H4 0.9500 .
C4 C5 1.386(3) .
C4S H4Sa 0.9800 .
C4S H4Sb 0.9800 .
C4S H4Sc 0.9800 .
C5 C11 1.546(3) .
C6 H6 0.9500 .
C6 C7 1.374(3) .
C7 H7 0.9500 .
C7 C8 1.379(4) .
C8 H8 0.9500 .
C8 C9 1.367(4) .
C9 H9 0.9500 .
C9 C10 1.399(3) .
C10 C11 1.535(3) .
C11 C12 1.533(3) .
C11 C13 1.548(3) .
C12 H12a 0.9800 .
C12 H12b 0.9800 .
C12 H12c 0.9800 .
C13 C14 1.391(3) .
C14 H14 0.9500 .
C14 C15 1.377(3) .
C15 H15 0.9500 .
C16 H16 0.9500 .
C16 C17 1.374(3) .
C17 H17 0.9500 .
C17 C18 1.368(3) .
C18 H18 0.9500 .
C18 C19 1.383(3) .
C19 H19 0.9500 .
C19 C20 1.394(3) .
C20 C21 1.540(3) 3_655
C21 C22 1.539(4) .
C21 C23 1.537(4) .
C22 H22a 0.9800 3_655
C22 H22a 0.9800 .
C22 H22b 0.9800 .
C22 H22c 0.9800 .
C22 H22c 0.9800 3_655
C23 C24 1.388(4) .
C24 H24 0.9500 .
C24 C25 1.375(5) .
C25 H25 0.9500 .
C25 C26 1.377(5) .
C26 H26 0.9500 .
C26 C27 1.386(4) .
C27 C28 1.542(4) .
C28 C29 1.543(4) .
C28 C30 1.543(3) .
C28 C30 1.543(3) 3_655
C29 H29a 0.9800 .
C29 H29a 0.9800 3_655
C29 H29b 0.9800 .
C29 H29b 0.9800 3_655
C29 H29c 0.9800 .
C30 C31 1.391(3) .
C31 H31 0.9500 .
C31 C32 1.383(3) .
C32 H32 0.9500 .
C32 C33 1.379(3) .
C33 H33 0.9500 .
C33 C34 1.378(3) .
C34 H34 0.9500 .
